data_7017259
loop_
_publ_author_name
'Gopal, Kandasamy'
'Tuna, Floriana'
'Winpenny, Richard E. P.'

_publ_section_title
;
 Octa- and hexametallic iron(iii)-potassium phosphonate cages.
;
_journal_issue 45
_journal_name_full 'Dalton transactions (Cambridge, England : 2003)'
_journal_page_first 12044
_journal_page_last 12047
_journal_paper_doi 10.1039/c1dt10855g
_journal_volume 40
_journal_year 2011
_chemical_formula_sum 'C54 H110 Fe6 K2 O35 P4'
_chemical_formula_weight 1856.60
_chemical_name_systematic
;
?
;
_space_group_IT_number 2
_symmetry_cell_setting triclinic
_symmetry_space_group_name_Hall '-P 1'
_symmetry_space_group_name_H-M 'P -1'
_atom_sites_solution_hydrogens geom
_atom_sites_solution_primary direct
_atom_sites_solution_secondary difmap
_audit_creation_method SHELXL-97
_cell_angle_alpha 90.608(5)
_cell_angle_beta 92.390(7)
_cell_angle_gamma 95.525(7)
_cell_formula_units_Z 2
_cell_length_a 13.5634(14)
_cell_length_b 13.9106(9)
_cell_length_c 22.5727(15)
_cell_measurement_reflns_used 13247
_cell_measurement_temperature 100(2)
_cell_measurement_theta_max 28.4126
_cell_measurement_theta_min 2.7210
_cell_volume 4235.0(6)
_computing_cell_refinement
;
CrysAlisPro, Oxford Diffraction Ltd.,
Version 1.171.33.31 (release 08-01-2009 CrysAlis171 .NET)
(compiled Jan 8 2009,16:24:04)
;
_computing_data_collection
;
CrysAlisPro, Oxford Diffraction Ltd.,
Version 1.171.33.31 (release 08-01-2009 CrysAlis171 .NET)
(compiled Jan 8 2009,16:24:04)
;
_computing_data_reduction
;
CrysAlisPro, Oxford Diffraction Ltd.,
Version 1.171.33.31 (release 08-01-2009 CrysAlis171 .NET)
(compiled Jan 8 2009,16:24:04)
;
_computing_molecular_graphics 'SHELXTL Version 6.10, Bruker AXS, 2000'
_computing_publication_material 'SHELXTL Version 6.10, Bruker AXS, 2000'
_computing_structure_refinement 'SHELXTL Version 6.10, Bruker AXS, 2000'
_computing_structure_solution 'SHELXTL Version 6.10, Bruker AXS, 2000'
_diffrn_ambient_temperature 100(2)
_diffrn_detector_area_resol_mean 8.3367
_diffrn_measured_fraction_theta_full 0.990
_diffrn_measured_fraction_theta_max 0.990
_diffrn_measurement_device_type
;
Goniometer KM4/Xcalibur, detector: Sapphire2 (large Be window)
;
_diffrn_measurement_method '\w scans'
_diffrn_radiation_monochromator graphite
_diffrn_radiation_source 'Enhance (Mo) X-ray Source'
_diffrn_radiation_type MoK\a
_diffrn_radiation_wavelength 0.71073
_diffrn_reflns_av_R_equivalents 0.0368
_diffrn_reflns_av_sigmaI/netI 0.0693
_diffrn_reflns_limit_h_max 16
_diffrn_reflns_limit_h_min -14
_diffrn_reflns_limit_k_max 16
_diffrn_reflns_limit_k_min -16
_diffrn_reflns_limit_l_max 26
_diffrn_reflns_limit_l_min -26
_diffrn_reflns_number 27255
_diffrn_reflns_theta_full 25.03
_diffrn_reflns_theta_max 25.03
_diffrn_reflns_theta_min 4.09
_exptl_absorpt_coefficient_mu 1.252
_exptl_absorpt_correction_T_max 1.00000
_exptl_absorpt_correction_T_min 0.54771
_exptl_absorpt_correction_type multi-scan
_exptl_absorpt_process_details
;
CrysAlis RED, Oxford Diffraction Ltd.,
Version 1.171.33.31 (release 08-01-2009 CrysAlis171 .NET)
(compiled Jan 8 2009,16:24:04)
Empirical absorption correction using spherical harmonics,
implemented in SCALE3 ABSPACK scaling algorithm.
;
_exptl_crystal_colour brown
_exptl_crystal_density_diffrn 1.456
_exptl_crystal_density_method 'not measured'
_exptl_crystal_description needle
_exptl_crystal_F_000 1936
_exptl_crystal_size_max 0.4
_exptl_crystal_size_mid 0.2
_exptl_crystal_size_min 0.2
_refine_diff_density_max 1.386
_refine_diff_density_min -1.461
_refine_diff_density_rms 0.101
_refine_ls_extinction_method none
_refine_ls_goodness_of_fit_ref 0.965
_refine_ls_hydrogen_treatment constr
_refine_ls_matrix_type full
_refine_ls_number_parameters 937
_refine_ls_number_reflns 14819
_refine_ls_number_restraints 0
_refine_ls_restrained_S_all 0.965
_refine_ls_R_factor_all 0.0753
_refine_ls_R_factor_gt 0.0431
_refine_ls_shift/su_max 0.011
_refine_ls_shift/su_mean 0.000
_refine_ls_structure_factor_coef Fsqd
_refine_ls_weighting_details 'calc w=1/[\s^2^(Fo^2^)+(0.0681P)^2^+0.0000P] where P=(Fo^2^+2Fc^2^)/3'
_refine_ls_weighting_scheme calc
_refine_ls_wR_factor_gt 0.1072
_refine_ls_wR_factor_ref 0.1183
_reflns_number_gt 9982
_reflns_number_total 14819
_reflns_threshold_expression >2sigma(I)
_cod_data_source_file c1dt10855g.txt
_cod_data_source_block orepw1233
_cod_depositor_comments
;
The following automatic conversions were performed:

'_symmetry_cell_setting' value 'Triclinic' changed to 'triclinic'
according to /home/saulius/struct/CIF-dictionaries/cif_core.dic
dictionary named 'cif_core.dic' version 2.4.1 from 2010-06-29.

Automatic conversion script
Id: cif_fix_values 1715 2011-07-08 13:25:40Z adriana 
;
_cod_original_sg_symbol_H-M P-1
_cod_database_code 7017259

loop_
_symmetry_equiv_pos_as_xyz
'x, y, z'
'-x, -y, -z'

loop_
_atom_site_label
_atom_site_type_symbol
_atom_site_fract_x
_atom_site_fract_y
_atom_site_fract_z
_atom_site_U_iso_or_equiv
_atom_site_adp_type
_atom_site_occupancy
_atom_site_symmetry_multiplicity
_atom_site_calc_flag
_atom_site_refinement_flags
Fe1 Fe 0.76486(4) 0.78368(4) 0.43941(2) 0.01474(14) Uani 1 1 d .
Fe2 Fe 0.78975(4) 0.90838(4) 0.18641(2) 0.01457(14) Uani 1 1 d .
Fe3 Fe 0.86163(4) 0.54414(4) 0.22948(2) 0.01345(13) Uani 1 1 d .
Fe4 Fe 0.64733(4) 0.49520(4) 0.24523(2) 0.01456(14) Uani 1 1 d .
Fe5 Fe 0.57520(4) 0.85761(4) 0.19888(2) 0.01421(13) Uani 1 1 d .
Fe6 Fe 0.70568(4) 0.67519(4) 0.14387(2) 0.01389(13) Uani 1 1 d .
K1 K 0.92225(6) 0.79233(6) 0.31471(4) 0.0194(2) Uani 1 1 d .
K2 K 0.56068(7) 0.69364(6) 0.33676(4) 0.0205(2) Uani 1 1 d .
P1 P 0.70747(7) 0.91717(7) 0.31670(4) 0.0136(2) Uani 1 1 d .
P2 P 0.78247(7) 0.57485(7) 0.35896(4) 0.0138(2) Uani 1 1 d .
P3 P 0.92946(7) 0.74184(7) 0.16580(4) 0.0130(2) Uani 1 1 d .
P4 P 0.49618(7) 0.63521(7) 0.19083(5) 0.0161(2) Uani 1 1 d .
O1 O 0.90571(19) 0.8410(2) 0.43328(11) 0.0206(6) Uani 1 1 d .
O2 O 0.8100(2) 0.7211(2) 0.51427(12) 0.0234(7) Uani 1 1 d .
O3 O 0.7415(2) 0.8962(2) 0.49267(12) 0.0213(6) Uani 1 1 d .
O4 O 0.6248(2) 0.73133(19) 0.45285(11) 0.0199(6) Uani 1 1 d .
O5 O 0.7274(2) 0.84990(19) 0.36793(11) 0.0187(6) Uani 1 1 d .
O6 O 0.60783(19) 0.88152(18) 0.28517(11) 0.0148(6) Uani 1 1 d .
O7 O 0.79307(19) 0.92238(18) 0.27451(11) 0.0154(6) Uani 1 1 d .
O8 O 0.78520(19) 0.67185(18) 0.39121(11) 0.0163(6) Uani 1 1 d .
O9 O 0.68176(19) 0.54958(18) 0.32686(11) 0.0162(6) Uani 1 1 d .
O10 O 0.86706(19) 0.57995(18) 0.31562(11) 0.0144(6) Uani 1 1 d .
O11 O 0.8827(2) 1.03355(19) 0.18270(12) 0.0232(7) Uani 1 1 d .
O12 O 0.7922(2) 0.91008(19) 0.09517(12) 0.0199(6) Uani 1 1 d .
O13 O 0.91027(18) 0.83762(18) 0.19428(11) 0.0158(6) Uani 1 1 d .
O14 O 0.94236(18) 0.66643(18) 0.21370(11) 0.0150(6) Uani 1 1 d .
O15 O 0.84688(18) 0.70771(19) 0.12005(11) 0.0158(6) Uani 1 1 d .
O16 O 0.8705(2) 0.49044(19) 0.14449(11) 0.0196(6) Uani 1 1 d .
O17 O 0.98489(19) 0.47485(19) 0.24820(12) 0.0192(6) Uani 1 1 d .
O18 O 0.6031(2) 0.41393(19) 0.17165(11) 0.0200(6) Uani 1 1 d .
O19 O 0.5633(2) 0.39003(19) 0.29051(12) 0.0205(6) Uani 1 1 d .
O20 O 0.56196(19) 0.63432(19) 0.13788(11) 0.0169(6) Uani 1 1 d .
O21 O 0.49146(19) 0.73728(18) 0.21571(11) 0.0170(6) Uani 1 1 d .
O22 O 0.52984(19) 0.56954(19) 0.24000(11) 0.0179(6) Uani 1 1 d .
O23 O 0.4595(2) 0.9399(2) 0.21214(12) 0.0217(6) Uani 1 1 d .
O24 O 0.5243(2) 0.8533(2) 0.11167(12) 0.0219(7) Uani 1 1 d .
O25 O 0.69386(18) 0.79484(17) 0.18335(11) 0.0124(6) Uani 1 1 d .
O26 O 0.73536(18) 0.59227(18) 0.20654(11) 0.0143(6) Uani 1 1 d .
O27 O 0.77117(19) 0.42752(18) 0.24793(11) 0.0148(6) Uani 1 1 d .
O28 O 0.66653(19) 0.97486(18) 0.18092(11) 0.0168(6) Uani 1 1 d .
O29 O 0.6690(2) 0.7516(2) 0.06118(11) 0.0220(7) Uani 1 1 d .
O30 O 0.7193(3) 0.5576(3) 0.08114(15) 0.0506(8) Uani 1 1 d .
O31 O 1.0360(3) 0.9676(3) 0.28169(17) 0.0562(11) Uani 1 1 d .
O32 O 1.0530(3) 0.6681(3) 0.35466(19) 0.0588(11) Uani 1 1 d .
O33 O 0.4303(3) 0.8374(2) 0.34726(15) 0.0426(9) Uani 1 1 d .
O34 O 0.4731(3) 0.5163(2) 0.37674(15) 0.0472(10) Uani 1 1 d .
O35 O 0.8716(2) 0.7050(3) 0.99442(14) 0.0450(9) Uani 1 1 d .
H35 H 0.8591 0.6925 1.0289 0.067 Uiso 1 1 calc R
C1 C 1.0693(4) 0.8998(5) 0.4550(2) 0.073(2) Uani 1 1 d .
H1A H 1.0890 0.8763 0.4176 0.110 Uiso 1 1 calc R
H1B H 1.1208 0.8931 0.4847 0.110 Uiso 1 1 calc R
H1C H 1.0581 0.9667 0.4517 0.110 Uiso 1 1 calc R
C2 C 0.9767(3) 0.8433(4) 0.4719(2) 0.0356(12) Uani 1 1 d .
C3 C 0.9711(4) 0.7971(4) 0.5261(2) 0.0481(15) Uani 1 1 d .
H3 H 1.0262 0.8065 0.5522 0.058 Uiso 1 1 calc R
C4 C 0.8904(3) 0.7383(3) 0.54452(18) 0.0287(11) Uani 1 1 d .
C5 C 0.8958(4) 0.6884(4) 0.6023(2) 0.0475(14) Uani 1 1 d .
H5A H 0.8480 0.7111 0.6279 0.071 Uiso 1 1 calc R
H5B H 0.9611 0.7018 0.6204 0.071 Uiso 1 1 calc R
H5C H 0.8818 0.6200 0.5959 0.071 Uiso 1 1 calc R
C6 C 0.6784(4) 0.9937(4) 0.5646(2) 0.0468(15) Uani 1 1 d .
H6A H 0.7366 0.9941 0.5904 0.070 Uiso 1 1 calc R
H6B H 0.6209 0.9938 0.5880 0.070 Uiso 1 1 calc R
H6C H 0.6835 1.0502 0.5404 0.070 Uiso 1 1 calc R
C7 C 0.6693(3) 0.9048(3) 0.52568(18) 0.0255(10) Uani 1 1 d .
C8 C 0.5851(3) 0.8395(3) 0.5268(2) 0.0326(12) Uani 1 1 d .
H8 H 0.5383 0.8510 0.5543 0.039 Uiso 1 1 calc R
C9 C 0.5652(3) 0.7589(3) 0.49047(19) 0.0263(10) Uani 1 1 d .
C10 C 0.4687(4) 0.6992(4) 0.4918(2) 0.0478(15) Uani 1 1 d .
H10A H 0.4280 0.7128 0.4577 0.072 Uiso 1 1 calc R
H10B H 0.4360 0.7142 0.5272 0.072 Uiso 1 1 calc R
H10C H 0.4796 0.6321 0.4915 0.072 Uiso 1 1 calc R
C11 C 0.7001(3) 1.0368(3) 0.34791(17) 0.0176(9) Uani 1 1 d .
C12 C 0.6123(3) 1.0348(3) 0.38798(19) 0.0261(10) Uani 1 1 d .
H12A H 0.6180 0.9861 0.4174 0.039 Uiso 1 1 calc R
H12B H 0.5518 1.0203 0.3647 0.039 Uiso 1 1 calc R
H12C H 0.6118 1.0967 0.4071 0.039 Uiso 1 1 calc R
C13 C 0.7961(3) 1.0672(3) 0.38387(19) 0.0267(10) Uani 1 1 d .
H13A H 0.7963 1.1333 0.3967 0.040 Uiso 1 1 calc R
H13B H 0.8517 1.0608 0.3597 0.040 Uiso 1 1 calc R
H13C H 0.8005 1.0267 0.4179 0.040 Uiso 1 1 calc R
C14 C 0.6871(3) 1.1085(3) 0.29814(18) 0.0269(10) Uani 1 1 d .
H14A H 0.6885 1.1725 0.3147 0.040 Uiso 1 1 calc R
H14B H 0.6247 1.0919 0.2771 0.040 Uiso 1 1 calc R
H14C H 0.7399 1.1061 0.2713 0.040 Uiso 1 1 calc R
C15 C 0.8005(3) 0.4843(3) 0.41451(17) 0.0177(9) Uani 1 1 d .
C16 C 0.7206(3) 0.4877(3) 0.46020(18) 0.0268(10) Uani 1 1 d .
H16A H 0.7280 0.4384 0.4890 0.040 Uiso 1 1 calc R
H16B H 0.6562 0.4770 0.4406 0.040 Uiso 1 1 calc R
H16C H 0.7274 0.5499 0.4796 0.040 Uiso 1 1 calc R
C17 C 0.9027(3) 0.5058(3) 0.44589(19) 0.0268(10) Uani 1 1 d .
H17A H 0.9091 0.5705 0.4618 0.040 Uiso 1 1 calc R
H17B H 0.9533 0.4994 0.4180 0.040 Uiso 1 1 calc R
H17C H 0.9097 0.4611 0.4775 0.040 Uiso 1 1 calc R
C18 C 0.7933(4) 0.3829(3) 0.38533(18) 0.0279(11) Uani 1 1 d .
H18A H 0.8029 0.3357 0.4152 0.042 Uiso 1 1 calc R
H18B H 0.8434 0.3811 0.3567 0.042 Uiso 1 1 calc R
H18C H 0.7290 0.3688 0.3660 0.042 Uiso 1 1 calc R
C19 C 0.8212(4) 0.9450(3) -0.00500(19) 0.0360(12) Uani 1 1 d .
H19A H 0.8446 0.8834 -0.0130 0.054 Uiso 1 1 calc R
H19B H 0.8571 0.9937 -0.0276 0.054 Uiso 1 1 calc R
H19C H 0.7518 0.9425 -0.0159 0.054 Uiso 1 1 calc R
C20 C 0.8369(3) 0.9692(3) 0.06025(18) 0.0249(10) Uani 1 1 d .
C21 C 0.8975(3) 1.0507(3) 0.0791(2) 0.0284(11) Uani 1 1 d .
H21 H 0.9254 1.0907 0.0502 0.034 Uiso 1 1 calc R
C22 C 0.9196(3) 1.0769(3) 0.1382(2) 0.0275(11) Uani 1 1 d .
C23 C 0.9930(4) 1.1630(3) 0.1527(2) 0.0496(15) Uani 1 1 d .
H23A H 0.9629 1.2078 0.1772 0.074 Uiso 1 1 calc R
H23B H 1.0126 1.1939 0.1166 0.074 Uiso 1 1 calc R
H23C H 1.0502 1.1422 0.1734 0.074 Uiso 1 1 calc R
C24 C 1.0439(3) 0.8411(3) 0.0844(2) 0.0294(11) Uani 1 1 d .
H24A H 1.1073 0.8520 0.0669 0.044 Uiso 1 1 calc R
H24B H 1.0287 0.8994 0.1037 0.044 Uiso 1 1 calc R
H24C H 0.9939 0.8225 0.0540 0.044 Uiso 1 1 calc R
C25 C 1.0470(3) 0.7609(3) 0.12975(17) 0.0167(9) Uani 1 1 d .
C26 C 1.1282(3) 0.7902(3) 0.17814(19) 0.0249(10) Uani 1 1 d .
H26A H 1.1912 0.8010 0.1603 0.037 Uiso 1 1 calc R
H26B H 1.1304 0.7395 0.2065 0.037 Uiso 1 1 calc R
H26C H 1.1134 0.8484 0.1977 0.037 Uiso 1 1 calc R
C27 C 1.0678(3) 0.6675(3) 0.09916(18) 0.0216(9) Uani 1 1 d .
H27A H 1.0138 0.6469 0.0717 0.032 Uiso 1 1 calc R
H27B H 1.0748 0.6186 0.1283 0.032 Uiso 1 1 calc R
H27C H 1.1279 0.6781 0.0782 0.032 Uiso 1 1 calc R
C28 C 0.9205(4) 0.4172(3) 0.05731(19) 0.0327(11) Uani 1 1 d .
H28A H 0.8603 0.3752 0.0517 0.049 Uiso 1 1 calc R
H28B H 0.9751 0.3849 0.0440 0.049 Uiso 1 1 calc R
H28C H 0.9152 0.4749 0.0349 0.049 Uiso 1 1 calc R
C29 C 0.9373(3) 0.4433(3) 0.12222(18) 0.0196(9) Uani 1 1 d .
C30 C 1.0183(3) 0.4163(3) 0.15324(19) 0.0232(10) Uani 1 1 d .
H30 H 1.0648 0.3867 0.1321 0.028 Uiso 1 1 calc R
C31 C 1.0373(3) 0.4295(3) 0.21466(19) 0.0218(10) Uani 1 1 d .
C32 C 1.1231(3) 0.3853(3) 0.2436(2) 0.0307(11) Uani 1 1 d .
H32A H 1.1523 0.4271 0.2751 0.046 Uiso 1 1 calc R
H32B H 1.1718 0.3766 0.2148 0.046 Uiso 1 1 calc R
H32C H 1.1004 0.3238 0.2596 0.046 Uiso 1 1 calc R
C33 C 0.5448(4) 0.2866(3) 0.1052(2) 0.0429(14) Uani 1 1 d .
H33A H 0.5079 0.3266 0.0799 0.064 Uiso 1 1 calc R
H33B H 0.5104 0.2231 0.1064 0.064 Uiso 1 1 calc R
H33C H 0.6093 0.2825 0.0899 0.064 Uiso 1 1 calc R
C34 C 0.5556(3) 0.3298(3) 0.16676(19) 0.0252(10) Uani 1 1 d .
C35 C 0.5124(3) 0.2784(3) 0.21301(19) 0.0255(10) Uani 1 1 d .
H35A H 0.4778 0.2187 0.2041 0.031 Uiso 1 1 calc R
C36 C 0.5174(3) 0.3104(3) 0.27163(19) 0.0223(10) Uani 1 1 d .
C37 C 0.4649(4) 0.2495(3) 0.3175(2) 0.0348(12) Uani 1 1 d .
H37A H 0.5016 0.2575 0.3548 0.052 Uiso 1 1 calc R
H37B H 0.4599 0.1829 0.3053 0.052 Uiso 1 1 calc R
H37C H 0.3996 0.2694 0.3217 0.052 Uiso 1 1 calc R
C38 C 0.3715(3) 0.5889(3) 0.16479(18) 0.0224(10) Uani 1 1 d .
C39 C 0.2996(3) 0.6007(3) 0.2145(2) 0.0283(11) Uani 1 1 d .
H39A H 0.2998 0.6680 0.2245 0.043 Uiso 1 1 calc R
H39B H 0.3202 0.5663 0.2488 0.043 Uiso 1 1 calc R
H39C H 0.2340 0.5753 0.2013 0.043 Uiso 1 1 calc R
C40 C 0.3706(3) 0.4804(3) 0.1495(2) 0.0346(12) Uani 1 1 d .
H40A H 0.3044 0.4547 0.1377 0.052 Uiso 1 1 calc R
H40B H 0.3929 0.4468 0.1837 0.052 Uiso 1 1 calc R
H40C H 0.4138 0.4722 0.1176 0.052 Uiso 1 1 calc R
C41 C 0.3421(3) 0.6442(4) 0.1105(2) 0.0334(12) Uani 1 1 d .
H41A H 0.2779 0.6178 0.0953 0.050 Uiso 1 1 calc R
H41B H 0.3899 0.6389 0.0807 0.050 Uiso 1 1 calc R
H41C H 0.3398 0.7109 0.1211 0.050 Uiso 1 1 calc R
C42 C 0.4332(4) 0.8659(4) 0.02211(19) 0.0421(13) Uani 1 1 d .
H42A H 0.4902 0.8926 0.0019 0.063 Uiso 1 1 calc R
H42B H 0.3756 0.8947 0.0074 0.063 Uiso 1 1 calc R
H42C H 0.4238 0.7973 0.0152 0.063 Uiso 1 1 calc R
C43 C 0.4487(3) 0.8863(3) 0.08738(19) 0.0261(10) Uani 1 1 d .
C44 C 0.3838(3) 0.9392(3) 0.1164(2) 0.0298(11) Uani 1 1 d .
H44 H 0.3310 0.9601 0.0941 0.036 Uiso 1 1 calc R
C45 C 0.3917(3) 0.9635(3) 0.1767(2) 0.0243(10) Uani 1 1 d .
C46 C 0.3157(3) 1.0215(3) 0.2023(2) 0.0356(12) Uani 1 1 d .
H46A H 0.2651 0.9789 0.2195 0.053 Uiso 1 1 calc R
H46B H 0.2865 1.0580 0.1715 0.053 Uiso 1 1 calc R
H46C H 0.3469 1.0649 0.2324 0.053 Uiso 1 1 calc R
C47 C 0.6457(3) 1.0542(3) 0.14534(19) 0.0251(10) Uani 1 1 d .
H47A H 0.6985 1.1050 0.1508 0.038 Uiso 1 1 calc R
H47B H 0.5846 1.0772 0.1567 0.038 Uiso 1 1 calc R
H47C H 0.6399 1.0342 0.1044 0.038 Uiso 1 1 calc R
C48 C 0.7835(3) 0.3313(3) 0.23082(18) 0.0220(10) Uani 1 1 d .
H48A H 0.7844 0.3267 0.1884 0.033 Uiso 1 1 calc R
H48B H 0.7295 0.2887 0.2445 0.033 Uiso 1 1 calc R
H48C H 0.8449 0.3132 0.2479 0.033 Uiso 1 1 calc R
C49 C 0.6413(4) 0.5132(4) 0.0432(2) 0.0506(8) Uani 1 1 d .
H49A H 0.5947 0.4751 0.0663 0.076 Uiso 1 1 calc R
H49B H 0.6682 0.4723 0.0147 0.076 Uiso 1 1 calc R
H49C H 0.6083 0.5621 0.0229 0.076 Uiso 1 1 calc R
C50 C 1.0638(5) 1.0592(4) 0.3042(3) 0.0636(18) Uani 1 1 d .
H50A H 1.0082 1.0969 0.3016 0.095 Uiso 1 1 calc R
H50B H 1.1165 1.0893 0.2817 0.095 Uiso 1 1 calc R
H50C H 1.0862 1.0551 0.3449 0.095 Uiso 1 1 calc R
C51 C 1.1375(4) 0.6203(5) 0.3637(3) 0.078(2) Uani 1 1 d .
H51A H 1.1712 0.6176 0.3272 0.118 Uiso 1 1 calc R
H51B H 1.1191 0.5559 0.3768 0.118 Uiso 1 1 calc R
H51C H 1.1807 0.6544 0.3933 0.118 Uiso 1 1 calc R
C52 C 0.3337(4) 0.8323(4) 0.3222(3) 0.0544(16) Uani 1 1 d .
H52A H 0.3345 0.8155 0.2809 0.082 Uiso 1 1 calc R
H52B H 0.3081 0.8938 0.3265 0.082 Uiso 1 1 calc R
H52C H 0.2924 0.7840 0.3421 0.082 Uiso 1 1 calc R
C53 C 0.3797(4) 0.4709(4) 0.3821(3) 0.0530(16) Uani 1 1 d .
H53A H 0.3392 0.5137 0.4014 0.079 Uiso 1 1 calc R
H53B H 0.3834 0.4138 0.4052 0.079 Uiso 1 1 calc R
H53C H 0.3509 0.4535 0.3434 0.079 Uiso 1 1 calc R
C54 C 0.7938(4) 0.6606(5) 0.9556(2) 0.0535(16) Uani 1 1 d .
H54A H 0.7310 0.6774 0.9686 0.080 Uiso 1 1 calc R
H54B H 0.7948 0.5917 0.9563 0.080 Uiso 1 1 calc R
H54C H 0.8032 0.6830 0.9160 0.080 Uiso 1 1 calc R

loop_
_atom_site_aniso_label
_atom_site_aniso_U_11
_atom_site_aniso_U_22
_atom_site_aniso_U_33
_atom_site_aniso_U_23
_atom_site_aniso_U_13
_atom_site_aniso_U_12
Fe1 0.0145(3) 0.0167(3) 0.0127(3) -0.0013(2) 0.0019(2) -0.0006(2)
Fe2 0.0143(3) 0.0134(3) 0.0164(3) 0.0015(2) 0.0035(2) 0.0018(2)
Fe3 0.0116(3) 0.0125(3) 0.0165(3) 0.0000(2) 0.0039(2) 0.0013(2)
Fe4 0.0119(3) 0.0122(3) 0.0194(3) -0.0011(2) 0.0033(2) -0.0003(2)
Fe5 0.0124(3) 0.0151(3) 0.0155(3) -0.0008(2) 0.0006(2) 0.0034(2)
Fe6 0.0112(3) 0.0158(3) 0.0149(3) -0.0028(2) 0.0007(2) 0.0024(2)
K1 0.0204(5) 0.0221(5) 0.0158(5) -0.0009(4) 0.0020(4) 0.0027(4)
K2 0.0203(5) 0.0204(5) 0.0205(5) -0.0034(4) 0.0019(4) -0.0005(4)
P1 0.0131(5) 0.0126(5) 0.0150(5) -0.0010(4) 0.0017(4) 0.0010(4)
P2 0.0134(5) 0.0134(5) 0.0145(5) 0.0012(4) 0.0024(4) 0.0003(4)
P3 0.0107(5) 0.0156(5) 0.0127(5) 0.0005(4) 0.0022(4) 0.0016(4)
P4 0.0103(5) 0.0170(6) 0.0209(6) -0.0052(4) 0.0000(4) 0.0013(4)
O1 0.0136(15) 0.0301(17) 0.0169(15) -0.0060(12) 0.0008(12) -0.0031(13)
O2 0.0280(18) 0.0269(17) 0.0146(15) 0.0023(12) -0.0014(13) -0.0001(14)
O3 0.0182(16) 0.0249(16) 0.0198(15) -0.0061(12) 0.0020(12) -0.0026(13)
O4 0.0176(16) 0.0237(16) 0.0175(15) -0.0040(12) 0.0043(12) -0.0037(12)
O5 0.0218(16) 0.0184(15) 0.0159(15) 0.0013(12) 0.0007(11) 0.0019(12)
O6 0.0145(15) 0.0147(14) 0.0148(14) -0.0013(11) 0.0006(11) 0.0006(11)
O7 0.0176(15) 0.0127(14) 0.0160(15) -0.0007(11) 0.0029(11) 0.0010(12)
O8 0.0199(16) 0.0136(14) 0.0156(14) 0.0007(11) 0.0014(11) 0.0019(12)
O9 0.0124(15) 0.0177(15) 0.0186(15) 0.0018(11) 0.0014(11) 0.0013(12)
O10 0.0129(14) 0.0152(14) 0.0148(14) 0.0010(11) -0.0009(11) 0.0003(11)
O11 0.0256(17) 0.0134(15) 0.0308(18) 0.0036(13) 0.0074(13) -0.0006(13)
O12 0.0230(16) 0.0190(15) 0.0187(15) 0.0069(12) 0.0059(12) 0.0034(13)
O13 0.0117(14) 0.0174(15) 0.0182(15) 0.0004(11) 0.0031(11) 0.0001(11)
O14 0.0121(14) 0.0152(14) 0.0174(15) 0.0038(11) 0.0015(11) -0.0013(11)
O15 0.0120(15) 0.0211(15) 0.0148(14) -0.0006(11) 0.0015(11) 0.0034(12)
O16 0.0209(16) 0.0197(15) 0.0186(15) -0.0052(12) 0.0069(12) 0.0022(12)
O17 0.0172(16) 0.0182(15) 0.0233(16) 0.0020(12) 0.0048(12) 0.0054(12)
O18 0.0220(16) 0.0196(16) 0.0185(15) -0.0038(12) -0.0014(12) 0.0038(13)
O19 0.0193(16) 0.0167(15) 0.0245(16) 0.0004(12) 0.0048(12) -0.0046(12)
O20 0.0127(15) 0.0203(15) 0.0173(15) -0.0052(12) -0.0014(11) 0.0009(12)
O21 0.0127(15) 0.0170(15) 0.0211(15) -0.0048(12) 0.0008(11) 0.0004(12)
O22 0.0108(15) 0.0194(15) 0.0230(16) -0.0057(12) 0.0013(11) -0.0012(12)
O23 0.0171(16) 0.0234(16) 0.0251(16) -0.0034(13) 0.0009(12) 0.0044(13)
O24 0.0214(17) 0.0277(17) 0.0175(15) -0.0003(12) -0.0020(12) 0.0086(13)
O25 0.0103(14) 0.0128(14) 0.0143(14) -0.0019(11) 0.0011(10) 0.0027(11)
O26 0.0118(14) 0.0113(14) 0.0204(15) 0.0023(11) 0.0040(11) 0.0025(11)
O27 0.0149(15) 0.0098(14) 0.0199(15) -0.0007(11) 0.0024(11) 0.0016(11)
O28 0.0161(15) 0.0144(14) 0.0206(15) 0.0053(12) 0.0027(11) 0.0041(12)
O29 0.0223(16) 0.0308(17) 0.0131(15) 0.0001(12) 0.0007(12) 0.0044(13)
O30 0.0400(19) 0.061(2) 0.0504(19) -0.0339(15) -0.0129(14) 0.0144(16)
O31 0.051(3) 0.053(3) 0.058(3) 0.008(2) -0.0188(19) -0.020(2)
O32 0.041(2) 0.038(2) 0.095(3) 0.000(2) -0.024(2) 0.0057(19)
O33 0.043(2) 0.039(2) 0.049(2) -0.0021(16) 0.0199(17) 0.0092(17)
O34 0.045(2) 0.042(2) 0.054(2) -0.0106(17) 0.0273(18) -0.0137(18)
O35 0.028(2) 0.083(3) 0.0238(18) -0.0083(19) 0.0007(14) 0.0049(18)
C1 0.030(3) 0.149(7) 0.031(3) 0.004(4) -0.002(2) -0.045(4)
C2 0.023(3) 0.059(3) 0.022(3) -0.006(2) -0.002(2) -0.009(2)
C3 0.021(3) 0.096(5) 0.024(3) 0.004(3) -0.008(2) -0.005(3)
C4 0.032(3) 0.043(3) 0.013(2) -0.003(2) 0.0000(19) 0.015(2)
C5 0.048(4) 0.070(4) 0.025(3) 0.013(3) -0.005(2) 0.015(3)
C6 0.039(3) 0.044(3) 0.056(4) -0.030(3) 0.023(3) -0.008(3)
C7 0.026(3) 0.032(3) 0.019(2) -0.0106(19) 0.0081(19) 0.004(2)
C8 0.028(3) 0.040(3) 0.029(3) -0.011(2) 0.020(2) -0.006(2)
C9 0.020(2) 0.034(3) 0.024(2) 0.000(2) 0.0087(19) -0.003(2)
C10 0.030(3) 0.056(4) 0.054(4) -0.023(3) 0.024(3) -0.017(3)
C11 0.022(2) 0.014(2) 0.017(2) -0.0030(17) 0.0047(17) 0.0038(17)
C12 0.028(3) 0.022(2) 0.029(3) -0.0058(19) 0.0053(19) 0.006(2)
C13 0.029(3) 0.019(2) 0.031(3) -0.0068(19) 0.001(2) -0.003(2)
C14 0.040(3) 0.017(2) 0.025(2) -0.0045(18) 0.004(2) 0.011(2)
C15 0.020(2) 0.014(2) 0.019(2) 0.0064(17) 0.0018(17) 0.0006(17)
C16 0.030(3) 0.026(2) 0.024(2) 0.0077(19) 0.0066(19) -0.001(2)
C17 0.024(3) 0.029(3) 0.027(3) 0.010(2) -0.0011(19) 0.002(2)
C18 0.046(3) 0.018(2) 0.021(2) 0.0079(18) 0.001(2) 0.007(2)
C19 0.043(3) 0.034(3) 0.032(3) 0.015(2) 0.006(2) 0.005(2)
C20 0.029(3) 0.027(2) 0.022(2) 0.0090(19) 0.0103(19) 0.011(2)
C21 0.035(3) 0.019(2) 0.032(3) 0.014(2) 0.013(2) 0.003(2)
C22 0.026(3) 0.012(2) 0.045(3) 0.009(2) 0.010(2) 0.0038(19)
C23 0.060(4) 0.028(3) 0.057(4) 0.003(3) 0.021(3) -0.018(3)
C24 0.026(3) 0.030(3) 0.034(3) 0.015(2) 0.013(2) 0.007(2)
C25 0.013(2) 0.021(2) 0.017(2) 0.0045(17) 0.0055(16) 0.0041(17)
C26 0.018(2) 0.021(2) 0.036(3) -0.0066(19) 0.0071(19) -0.0035(18)
C27 0.015(2) 0.026(2) 0.024(2) -0.0041(19) 0.0040(17) 0.0032(18)
C28 0.039(3) 0.035(3) 0.025(3) -0.008(2) 0.009(2) 0.011(2)
C29 0.024(2) 0.013(2) 0.023(2) -0.0010(17) 0.0109(18) 0.0011(18)
C30 0.023(2) 0.018(2) 0.030(3) 0.0022(19) 0.0136(19) 0.0053(19)
C31 0.017(2) 0.015(2) 0.034(3) 0.0065(19) 0.0074(19) 0.0015(18)
C32 0.025(3) 0.033(3) 0.038(3) 0.011(2) 0.011(2) 0.013(2)
C33 0.066(4) 0.027(3) 0.035(3) -0.013(2) -0.009(3) 0.006(3)
C34 0.026(3) 0.022(2) 0.029(3) -0.0090(19) -0.0076(19) 0.010(2)
C35 0.027(3) 0.014(2) 0.034(3) -0.0041(19) -0.002(2) -0.0028(19)
C36 0.014(2) 0.016(2) 0.037(3) 0.0029(19) 0.0017(18) 0.0009(18)
C37 0.034(3) 0.023(3) 0.046(3) 0.003(2) 0.011(2) -0.007(2)
C38 0.015(2) 0.024(2) 0.029(2) -0.0086(19) -0.0019(18) 0.0047(18)
C39 0.015(2) 0.029(3) 0.041(3) -0.005(2) 0.0018(19) 0.0007(19)
C40 0.018(3) 0.028(3) 0.056(3) -0.021(2) -0.009(2) 0.002(2)
C41 0.016(2) 0.047(3) 0.036(3) -0.010(2) -0.009(2) 0.005(2)
C42 0.044(3) 0.062(4) 0.022(3) 0.004(2) -0.012(2) 0.017(3)
C43 0.023(3) 0.029(3) 0.026(3) 0.008(2) -0.0081(19) 0.002(2)
C44 0.024(3) 0.038(3) 0.029(3) 0.002(2) -0.0087(19) 0.016(2)
C45 0.016(2) 0.014(2) 0.043(3) 0.002(2) -0.001(2) 0.0027(18)
C46 0.020(3) 0.034(3) 0.055(3) -0.007(2) -0.001(2) 0.013(2)
C47 0.025(3) 0.023(2) 0.029(3) 0.0048(19) 0.0034(19) 0.006(2)
C48 0.024(2) 0.012(2) 0.030(3) -0.0007(18) 0.0019(19) 0.0003(18)
C49 0.0400(19) 0.061(2) 0.0504(19) -0.0339(15) -0.0129(14) 0.0144(16)
C50 0.062(4) 0.058(4) 0.069(4) 0.009(3) 0.003(3) -0.003(3)
C51 0.033(4) 0.056(4) 0.147(7) 0.025(4) 0.012(4) 0.005(3)
C52 0.038(4) 0.061(4) 0.062(4) -0.026(3) 0.018(3) -0.010(3)
C53 0.043(4) 0.046(3) 0.070(4) -0.020(3) 0.018(3) -0.001(3)
C54 0.032(3) 0.096(5) 0.033(3) -0.020(3) 0.001(2) 0.015(3)

loop_
_atom_type_symbol
_atom_type_description
_atom_type_scat_dispersion_real
_atom_type_scat_dispersion_imag
_atom_type_scat_source
C C 0.0033 0.0016 'International Tables Vol C Tables 4.2.6.8 and 6.1.1.4'
H H 0.0000 0.0000 'International Tables Vol C Tables 4.2.6.8 and 6.1.1.4'
O O 0.0106 0.0060 'International Tables Vol C Tables 4.2.6.8 and 6.1.1.4'
P P 0.1023 0.0942 'International Tables Vol C Tables 4.2.6.8 and 6.1.1.4'
Fe Fe 0.3463 0.8444 'International Tables Vol C Tables 4.2.6.8 and 6.1.1.4'
K K 0.2009 0.2494 'International Tables Vol C Tables 4.2.6.8 and 6.1.1.4'

loop_
_geom_angle_atom_site_label_1
_geom_angle_atom_site_label_2
_geom_angle_atom_site_label_3
_geom_angle
O8 Fe1 O5 89.07(11)
O8 Fe1 O4 91.18(11)
O5 Fe1 O4 92.94(11)
O8 Fe1 O1 92.99(11)
O5 Fe1 O1 90.04(11)
O4 Fe1 O1 174.92(11)
O8 Fe1 O2 92.58(11)
O5 Fe1 O2 176.71(12)
O4 Fe1 O2 89.88(11)
O1 Fe1 O2 87.03(11)
O8 Fe1 O3 177.37(11)
O5 Fe1 O3 93.11(11)
O4 Fe1 O3 87.24(11)
O1 Fe1 O3 88.49(11)
O2 Fe1 O3 85.32(11)
O8 Fe1 K1 56.33(8)
O5 Fe1 K1 59.94(8)
O4 Fe1 K1 134.97(8)
O1 Fe1 K1 50.10(7)
O2 Fe1 K1 118.85(9)
O3 Fe1 K1 126.15(8)
O8 Fe1 K2 63.36(8)
O5 Fe1 K2 56.20(8)
O4 Fe1 K2 48.16(8)
O1 Fe1 K2 136.69(8)
O2 Fe1 K2 127.09(8)
O3 Fe1 K2 116.78(8)
K1 Fe1 K2 87.40(2)
O25 Fe2 O28 81.51(10)
O25 Fe2 O13 96.55(11)
O28 Fe2 O13 177.50(11)
O25 Fe2 O7 94.90(10)
O28 Fe2 O7 89.92(11)
O13 Fe2 O7 88.66(11)
O25 Fe2 O11 174.20(11)
O28 Fe2 O11 94.41(11)
O13 Fe2 O11 87.63(11)
O7 Fe2 O11 89.20(11)
O25 Fe2 O12 91.08(11)
O28 Fe2 O12 88.60(11)
O13 Fe2 O12 93.03(11)
O7 Fe2 O12 173.57(11)
O11 Fe2 O12 84.67(11)
O25 Fe2 Fe5 40.63(7)
O28 Fe2 Fe5 42.56(7)
O13 Fe2 Fe5 135.18(8)
O7 Fe2 Fe5 84.11(8)
O11 Fe2 Fe5 136.20(8)
O12 Fe2 Fe5 98.96(8)
O25 Fe2 K1 87.74(8)
O28 Fe2 K1 132.43(8)
O13 Fe2 K1 45.66(7)
O7 Fe2 K1 44.87(8)
O11 Fe2 K1 98.07(8)
O12 Fe2 K1 138.06(8)
Fe5 Fe2 K1 106.82(2)
O26 Fe3 O14 94.94(11)
O26 Fe3 O27 81.09(10)
O14 Fe3 O27 175.05(11)
O26 Fe3 O10 98.74(11)
O14 Fe3 O10 89.28(10)
O27 Fe3 O10 88.41(10)
O26 Fe3 O17 171.57(11)
O14 Fe3 O17 91.95(11)
O27 Fe3 O17 92.26(11)
O10 Fe3 O17 86.17(11)
O26 Fe3 O16 89.56(11)
O14 Fe3 O16 93.86(10)
O27 Fe3 O16 89.09(10)
O10 Fe3 O16 170.84(11)
O17 Fe3 O16 85.13(11)
O26 Fe3 Fe4 40.76(7)
O14 Fe3 Fe4 133.01(8)
O27 Fe3 Fe4 42.36(7)
O10 Fe3 Fe4 84.86(7)
O17 Fe3 Fe4 133.84(8)
O16 Fe3 Fe4 99.16(8)
O26 Fe3 K1 85.63(8)
O14 Fe3 K1 45.06(7)
O27 Fe3 K1 131.18(7)
O10 Fe3 K1 47.59(7)
O17 Fe3 K1 102.69(8)
O16 Fe3 K1 137.74(8)
Fe4 Fe3 K1 104.00(2)
O26 Fe4 O22 95.28(11)
O26 Fe4 O27 80.88(10)
O22 Fe4 O27 176.16(11)
O26 Fe4 O9 93.99(11)
O22 Fe4 O9 90.06(10)
O27 Fe4 O9 90.11(10)
O26 Fe4 O18 97.37(11)
O22 Fe4 O18 93.22(11)
O27 Fe4 O18 87.39(11)
O9 Fe4 O18 167.83(11)
O26 Fe4 O19 175.54(11)
O22 Fe4 O19 88.31(11)
O27 Fe4 O19 95.52(11)
O9 Fe4 O19 83.35(10)
O18 Fe4 O19 85.04(11)
O26 Fe4 Fe3 40.70(7)
O22 Fe4 Fe3 134.05(8)
O27 Fe4 Fe3 42.20(7)
O9 Fe4 Fe3 82.75(7)
O18 Fe4 Fe3 103.13(8)
O19 Fe4 Fe3 135.12(8)
O26 Fe4 K2 88.39(8)
O22 Fe4 K2 46.11(7)
O27 Fe4 K2 133.19(7)
O9 Fe4 K2 45.11(7)
O18 Fe4 K2 139.33(8)
O19 Fe4 K2 92.22(8)
Fe3 Fe4 K2 107.03(2)
O25 Fe5 O21 95.67(11)
O25 Fe5 O6 95.62(10)
O21 Fe5 O6 91.35(10)
O25 Fe5 O28 81.00(10)
O21 Fe5 O28 176.67(11)
O6 Fe5 O28 89.05(10)
O25 Fe5 O24 94.51(10)
O21 Fe5 O24 91.37(11)
O6 Fe5 O24 169.20(11)
O28 Fe5 O24 88.84(11)
O25 Fe5 O23 172.80(11)
O21 Fe5 O23 91.50(11)
O6 Fe5 O23 84.87(11)
O28 Fe5 O23 91.83(11)
O24 Fe5 O23 84.62(11)
O25 Fe5 Fe2 40.62(7)
O21 Fe5 Fe2 134.73(8)
O6 Fe5 Fe2 84.10(7)
O28 Fe5 Fe2 42.04(7)
O24 Fe5 Fe2 101.29(8)
O23 Fe5 Fe2 132.54(8)
O25 Fe5 K2 84.46(7)
O21 Fe5 K2 47.80(8)
O6 Fe5 K2 46.66(7)
O28 Fe5 K2 131.44(8)
O24 Fe5 K2 138.53(8)
O23 Fe5 K2 100.94(8)
Fe2 Fe5 K2 104.24(2)
O26 Fe6 O25 103.27(11)
O26 Fe6 O20 96.01(11)
O25 Fe6 O20 95.67(11)
O26 Fe6 O15 96.52(11)
O25 Fe6 O15 96.01(10)
O20 Fe6 O15 160.44(10)
O26 Fe6 O30 89.13(13)
O25 Fe6 O30 167.32(13)
O20 Fe6 O30 85.49(12)
O15 Fe6 O30 79.75(12)
O26 Fe6 O29 170.88(11)
O25 Fe6 O29 85.77(10)
O20 Fe6 O29 81.78(11)
O15 Fe6 O29 83.48(10)
O30 Fe6 O29 81.89(13)
O32 K1 O7 178.57(10)
O32 K1 O1 85.86(11)
O7 K1 O1 93.83(8)
O32 K1 O13 119.97(11)
O7 K1 O13 59.99(7)
O1 K1 O13 150.94(9)
O32 K1 O31 107.42(12)
O7 K1 O31 71.22(10)
O1 K1 O31 97.05(10)
O13 K1 O31 64.25(9)
O32 K1 O14 75.85(10)
O7 K1 O14 104.79(8)
O1 K1 O14 156.67(8)
O13 K1 O14 52.06(7)
O31 K1 O14 102.13(10)
O32 K1 O10 58.58(9)
O7 K1 O10 122.85(8)
O1 K1 O10 101.33(8)
O13 K1 O10 103.65(7)
O31 K1 O10 155.60(10)
O14 K1 O10 56.75(7)
O32 K1 O8 82.09(10)
O7 K1 O8 98.97(8)
O1 K1 O8 59.30(7)
O13 K1 O8 132.09(8)
O31 K1 O8 154.45(10)
O14 K1 O8 103.20(7)
O10 K1 O8 49.11(7)
O32 K1 O5 130.65(11)
O7 K1 O5 49.97(7)
O1 K1 O5 56.22(7)
O13 K1 O5 106.21(7)
O31 K1 O5 107.52(10)
O14 K1 O5 127.91(8)
O10 K1 O5 96.05(7)
O8 K1 O5 52.76(7)
O32 K1 P3 98.10(9)
O7 K1 P3 82.22(6)
O1 K1 P3 176.01(7)
O13 K1 P3 25.80(5)
O31 K1 P3 82.30(8)
O14 K1 P3 26.28(5)
O10 K1 P3 80.43(5)
O8 K1 P3 120.58(6)
O5 K1 P3 120.18(6)
O32 K1 P1 156.22(10)
O7 K1 P1 24.45(5)
O1 K1 P1 75.52(6)
O13 K1 P1 82.05(6)
O31 K1 P1 89.71(9)
O14 K1 P1 117.38(6)
O10 K1 P1 110.28(6)
O8 K1 P1 75.75(6)
O5 K1 P1 25.57(5)
P3 K1 P1 100.52(3)
O32 K1 P2 72.05(9)
O7 K1 P2 109.30(6)
O1 K1 P2 81.87(6)
O13 K1 P2 116.94(6)
O31 K1 P2 178.81(8)
O14 K1 P2 78.81(5)
O10 K1 P2 24.91(5)
O8 K1 P2 24.73(5)
O5 K1 P2 72.30(5)
P3 K1 P2 98.82(3)
P1 K1 P2 90.49(3)
O9 K2 O4 91.81(8)
O9 K2 O22 61.86(8)
O4 K2 O22 150.77(9)
O9 K2 O34 67.79(9)
O4 K2 O34 86.55(10)
O22 K2 O34 72.33(9)
O9 K2 O33 178.05(10)
O4 K2 O33 88.66(10)
O22 K2 O33 117.24(10)
O34 K2 O33 110.36(10)
O9 K2 O6 121.72(8)
O4 K2 O6 100.61(8)
O22 K2 O6 104.08(8)
O34 K2 O6 167.47(10)
O33 K2 O6 60.02(9)
O9 K2 O21 106.72(8)
O4 K2 O21 157.08(8)
O22 K2 O21 51.90(8)
O34 K2 O21 112.64(10)
O33 K2 O21 73.29(9)
O6 K2 O21 58.31(7)
O9 K2 O5 94.95(8)
O4 K2 O5 58.93(7)
O22 K2 O5 130.88(8)
O34 K2 O5 141.59(10)
O33 K2 O5 86.91(9)
O6 K2 O5 49.61(7)
O21 K2 O5 105.05(7)
O9 K2 O8 48.31(7)
O4 K2 O8 54.80(7)
O22 K2 O8 106.86(7)
O34 K2 O8 96.82(9)
O33 K2 O8 133.19(9)
O6 K2 O8 95.72(7)
O21 K2 O8 130.24(7)
O5 K2 O8 50.83(7)
O9 K2 P4 83.67(6)
O4 K2 P4 175.38(7)
O22 K2 P4 25.65(6)
O34 K2 P4 92.60(8)
O33 K2 P4 95.89(8)
O6 K2 P4 81.07(6)
O21 K2 P4 26.26(5)
O5 K2 P4 120.38(6)
O8 K2 P4 120.88(5)
O9 K2 P1 107.48(6)
O4 K2 P1 81.05(6)
O22 K2 P1 117.27(6)
O34 K2 P1 166.65(9)
O33 K2 P1 74.47(8)
O6 K2 P1 24.81(5)
O21 K2 P1 80.56(6)
O5 K2 P1 25.09(5)
O8 K2 P1 71.97(5)
P4 K2 P1 99.36(3)
O9 K2 P2 23.23(6)
O4 K2 P2 73.87(6)
O22 K2 P2 83.13(6)
O34 K2 P2 81.91(8)
O33 K2 P2 158.29(8)
O6 K2 P2 109.87(6)
O21 K2 P2 119.59(6)
O5 K2 P2 73.15(6)
O8 K2 P2 25.10(5)
P4 K2 P2 101.52(3)
P1 K2 P2 89.86(3)
O5 P1 O7 110.26(15)
O5 P1 O6 108.91(15)
O7 P1 O6 112.15(15)
O5 P1 C11 107.63(16)
O7 P1 C11 108.38(17)
O6 P1 C11 109.40(17)
O5 P1 K1 61.81(10)
O7 P1 K1 48.60(10)
O6 P1 K1 124.30(10)
C11 P1 K1 126.04(14)
O5 P1 K2 57.49(10)
O7 P1 K2 120.12(11)
O6 P1 K2 52.30(10)
C11 P1 K2 131.49(13)
K1 P1 K2 89.70(3)
O8 P2 O9 110.59(15)
O8 P2 O10 108.53(15)
O9 P2 O10 111.49(15)
O8 P2 C15 107.34(16)
O9 P2 C15 108.60(17)
O10 P2 C15 110.22(17)
O8 P2 K1 55.38(10)
O9 P2 K1 116.53(11)
O10 P2 K1 54.77(10)
C15 P2 K1 134.84(13)
O8 P2 K2 65.98(11)
O9 P2 K2 44.69(10)
O10 P2 K2 124.07(11)
C15 P2 K2 124.82(13)
K1 P2 K2 88.58(3)
O13 P3 O15 111.06(15)
O13 P3 O14 110.02(15)
O15 P3 O14 111.76(15)
O13 P3 C25 107.34(17)
O15 P3 C25 109.77(17)
O14 P3 C25 106.69(17)
O13 P3 K1 53.11(10)
O15 P3 K1 131.04(11)
O14 P3 K1 56.94(10)
C25 P3 K1 119.14(13)
O20 P4 O22 111.69(15)
O20 P4 O21 112.05(15)
O22 P4 O21 109.77(15)
O20 P4 C38 107.11(17)
O22 P4 C38 108.10(18)
O21 P4 C38 107.95(17)
O20 P4 K2 129.12(11)
O22 P4 K2 51.50(10)
O21 P4 K2 58.28(11)
C38 P4 K2 123.62(14)
C2 O1 Fe1 128.7(3)
C2 O1 K1 124.0(3)
Fe1 O1 K1 96.20(10)
C4 O2 Fe1 129.1(3)
C7 O3 Fe1 128.3(3)
C9 O4 Fe1 129.0(3)
C9 O4 K2 120.3(3)
Fe1 O4 K2 99.03(10)
P1 O5 Fe1 170.26(18)
P1 O5 K2 97.42(12)
Fe1 O5 K2 91.74(9)
P1 O5 K1 92.61(11)
Fe1 O5 K1 87.48(9)
K2 O5 K1 108.99(8)
P1 O6 Fe5 129.43(15)
P1 O6 K2 102.89(12)
Fe5 O6 K2 103.27(10)
P1 O7 Fe2 129.61(16)
P1 O7 K1 106.96(13)
Fe2 O7 K1 104.62(10)
P2 O8 Fe1 168.47(17)
P2 O8 K1 99.90(12)
Fe1 O8 K1 91.12(9)
P2 O8 K2 88.92(11)
Fe1 O8 K2 84.76(9)
K1 O8 K2 105.89(8)
P2 O9 Fe4 130.59(15)
P2 O9 K2 112.08(13)
Fe4 O9 K2 103.46(10)
P2 O10 Fe3 128.83(15)
P2 O10 K1 100.32(12)
Fe3 O10 K1 102.70(10)
C22 O11 Fe2 130.1(3)
C20 O12 Fe2 131.2(3)
P3 O13 Fe2 128.69(16)
P3 O13 K1 101.09(13)
Fe2 O13 K1 103.77(10)
P3 O14 Fe3 130.53(16)
P3 O14 K1 96.78(12)
Fe3 O14 K1 106.07(10)
P3 O15 Fe6 121.37(15)
C29 O16 Fe3 129.7(3)
C31 O17 Fe3 130.6(3)
C34 O18 Fe4 130.2(3)
C36 O19 Fe4 129.9(3)
P4 O20 Fe6 122.68(15)
P4 O21 Fe5 129.21(16)
P4 O21 K2 95.46(12)
Fe5 O21 K2 102.28(10)
P4 O22 Fe4 129.51(16)
P4 O22 K2 102.85(13)
Fe4 O22 K2 102.76(10)
C45 O23 Fe5 130.7(3)
C43 O24 Fe5 130.4(3)
Fe6 O25 Fe2 127.11(13)
Fe6 O25 Fe5 129.24(13)
Fe2 O25 Fe5 98.74(11)
Fe6 O26 Fe3 128.96(13)
Fe6 O26 Fe4 128.93(14)
Fe3 O26 Fe4 98.55(11)
C48 O27 Fe3 125.7(2)
C48 O27 Fe4 128.7(2)
Fe3 O27 Fe4 95.43(11)
C47 O28 Fe2 128.4(2)
C47 O28 Fe5 127.9(2)
Fe2 O28 Fe5 95.40(11)
C49 O30 Fe6 125.4(3)
C50 O31 K1 139.3(4)
C51 O32 K1 163.1(4)
C52 O33 K2 125.1(3)
C53 O34 K2 138.0(3)
C54 O35 H35 109.5
C2 C1 H1A 109.5
C2 C1 H1B 109.5
H1A C1 H1B 109.5
C2 C1 H1C 109.5
H1A C1 H1C 109.5
H1B C1 H1C 109.5
O1 C2 C3 124.2(4)
O1 C2 C1 114.7(4)
C3 C2 C1 121.1(4)
C4 C3 C2 125.4(4)
C4 C3 H3 117.3
C2 C3 H3 117.3
O2 C4 C3 124.0(4)
O2 C4 C5 115.7(4)
C3 C4 C5 120.2(4)
C4 C5 H5A 109.5
C4 C5 H5B 109.5
H5A C5 H5B 109.5
C4 C5 H5C 109.5
H5A C5 H5C 109.5
H5B C5 H5C 109.5
C7 C6 H6A 109.5
C7 C6 H6B 109.5
H6A C6 H6B 109.5
C7 C6 H6C 109.5
H6A C6 H6C 109.5
H6B C6 H6C 109.5
O3 C7 C8 124.5(4)
O3 C7 C6 115.4(4)
C8 C7 C6 120.1(4)
C9 C8 C7 125.5(4)
C9 C8 H8 117.3
C7 C8 H8 117.3
O4 C9 C8 124.1(4)
O4 C9 C10 115.2(4)
C8 C9 C10 120.7(4)
C9 C10 H10A 109.5
C9 C10 H10B 109.5
H10A C10 H10B 109.5
C9 C10 H10C 109.5
H10A C10 H10C 109.5
H10B C10 H10C 109.5
C12 C11 C14 109.6(3)
C12 C11 C13 109.8(3)
C14 C11 C13 109.4(3)
C12 C11 P1 109.6(3)
C14 C11 P1 109.8(3)
C13 C11 P1 108.7(3)
C11 C12 H12A 109.5
C11 C12 H12B 109.5
H12A C12 H12B 109.5
C11 C12 H12C 109.5
H12A C12 H12C 109.5
H12B C12 H12C 109.5
C11 C13 H13A 109.5
C11 C13 H13B 109.5
H13A C13 H13B 109.5
C11 C13 H13C 109.5
H13A C13 H13C 109.5
H13B C13 H13C 109.5
C11 C14 H14A 109.5
C11 C14 H14B 109.5
H14A C14 H14B 109.5
C11 C14 H14C 109.5
H14A C14 H14C 109.5
H14B C14 H14C 109.5
C16 C15 C17 109.0(3)
C16 C15 C18 109.7(3)
C17 C15 C18 109.2(3)
C16 C15 P2 108.8(3)
C17 C15 P2 109.7(3)
C18 C15 P2 110.3(3)
C15 C16 H16A 109.5
C15 C16 H16B 109.5
H16A C16 H16B 109.5
C15 C16 H16C 109.5
H16A C16 H16C 109.5
H16B C16 H16C 109.5
C15 C17 H17A 109.5
C15 C17 H17B 109.5
H17A C17 H17B 109.5
C15 C17 H17C 109.5
H17A C17 H17C 109.5
H17B C17 H17C 109.5
C15 C18 H18A 109.5
C15 C18 H18B 109.5
H18A C18 H18B 109.5
C15 C18 H18C 109.5
H18A C18 H18C 109.5
H18B C18 H18C 109.5
C20 C19 H19A 109.5
C20 C19 H19B 109.5
H19A C19 H19B 109.5
C20 C19 H19C 109.5
H19A C19 H19C 109.5
H19B C19 H19C 109.5
O12 C20 C21 124.0(4)
O12 C20 C19 115.6(4)
C21 C20 C19 120.4(4)
C20 C21 C22 124.6(4)
C20 C21 H21 117.7
C22 C21 H21 117.7
O11 C22 C21 125.4(4)
O11 C22 C23 115.4(4)
C21 C22 C23 119.2(4)
C22 C23 H23A 109.5
C22 C23 H23B 109.5
H23A C23 H23B 109.5
C22 C23 H23C 109.5
H23A C23 H23C 109.5
H23B C23 H23C 109.5
C25 C24 H24A 109.5
C25 C24 H24B 109.5
H24A C24 H24B 109.5
C25 C24 H24C 109.5
H24A C24 H24C 109.5
H24B C24 H24C 109.5
C27 C25 C24 109.8(3)
C27 C25 C26 110.3(3)
C24 C25 C26 109.5(3)
C27 C25 P3 109.1(3)
C24 C25 P3 110.5(3)
C26 C25 P3 107.6(3)
C25 C26 H26A 109.5
C25 C26 H26B 109.5
H26A C26 H26B 109.5
C25 C26 H26C 109.5
H26A C26 H26C 109.5
H26B C26 H26C 109.5
C25 C27 H27A 109.5
C25 C27 H27B 109.5
H27A C27 H27B 109.5
C25 C27 H27C 109.5
H27A C27 H27C 109.5
H27B C27 H27C 109.5
C29 C28 H28A 109.5
C29 C28 H28B 109.5
H28A C28 H28B 109.5
C29 C28 H28C 109.5
H28A C28 H28C 109.5
H28B C28 H28C 109.5
O16 C29 C30 124.5(4)
O16 C29 C28 115.2(4)
C30 C29 C28 120.4(4)
C29 C30 C31 125.3(4)
C29 C30 H30 117.4
C31 C30 H30 117.4
O17 C31 C30 124.3(4)
O17 C31 C32 116.7(4)
C30 C31 C32 119.0(4)
C31 C32 H32A 109.5
C31 C32 H32B 109.5
H32A C32 H32B 109.5
C31 C32 H32C 109.5
H32A C32 H32C 109.5
H32B C32 H32C 109.5
C34 C33 H33A 109.5
C34 C33 H33B 109.5
H33A C33 H33B 109.5
C34 C33 H33C 109.5
H33A C33 H33C 109.5
H33B C33 H33C 109.5
O18 C34 C35 125.2(4)
O18 C34 C33 115.8(4)
C35 C34 C33 119.0(4)
C36 C35 C34 124.3(4)
C36 C35 H35A 117.8
C34 C35 H35A 117.8
O19 C36 C35 124.8(4)
O19 C36 C37 115.8(4)
C35 C36 C37 119.4(4)
C36 C37 H37A 109.5
C36 C37 H37B 109.5
H37A C37 H37B 109.5
C36 C37 H37C 109.5
H37A C37 H37C 109.5
H37B C37 H37C 109.5
C41 C38 C39 110.7(4)
C41 C38 C40 110.4(4)
C39 C38 C40 108.7(4)
C41 C38 P4 109.0(3)
C39 C38 P4 109.1(3)
C40 C38 P4 109.0(3)
C38 C39 H39A 109.5
C38 C39 H39B 109.5
H39A C39 H39B 109.5
C38 C39 H39C 109.5
H39A C39 H39C 109.5
H39B C39 H39C 109.5
C38 C40 H40A 109.5
C38 C40 H40B 109.5
H40A C40 H40B 109.5
C38 C40 H40C 109.5
H40A C40 H40C 109.5
H40B C40 H40C 109.5
C38 C41 H41A 109.5
C38 C41 H41B 109.5
H41A C41 H41B 109.5
C38 C41 H41C 109.5
H41A C41 H41C 109.5
H41B C41 H41C 109.5
C43 C42 H42A 109.5
C43 C42 H42B 109.5
H42A C42 H42B 109.5
C43 C42 H42C 109.5
H42A C42 H42C 109.5
H42B C42 H42C 109.5
O24 C43 C44 124.8(4)
O24 C43 C42 115.2(4)
C44 C43 C42 120.0(4)
C43 C44 C45 124.9(4)
C43 C44 H44 117.6
C45 C44 H44 117.6
O23 C45 C44 124.4(4)
O23 C45 C46 116.5(4)
C44 C45 C46 119.1(4)
C45 C46 H46A 109.5
C45 C46 H46B 109.5
H46A C46 H46B 109.5
C45 C46 H46C 109.5
H46A C46 H46C 109.5
H46B C46 H46C 109.5
O28 C47 H47A 109.5
O28 C47 H47B 109.5
H47A C47 H47B 109.5
O28 C47 H47C 109.5
H47A C47 H47C 109.5
H47B C47 H47C 109.5
O27 C48 H48A 109.5
O27 C48 H48B 109.5
H48A C48 H48B 109.5
O27 C48 H48C 109.5
H48A C48 H48C 109.5
H48B C48 H48C 109.5
O30 C49 H49A 109.5
O30 C49 H49B 109.5
H49A C49 H49B 109.5
O30 C49 H49C 109.5
H49A C49 H49C 109.5
H49B C49 H49C 109.5
O31 C50 H50A 109.5
O31 C50 H50B 109.5
H50A C50 H50B 109.5
O31 C50 H50C 109.5
H50A C50 H50C 109.5
H50B C50 H50C 109.5
O32 C51 H51A 109.5
O32 C51 H51B 109.5
H51A C51 H51B 109.5
O32 C51 H51C 109.5
H51A C51 H51C 109.5
H51B C51 H51C 109.5
O33 C52 H52A 109.5
O33 C52 H52B 109.5
H52A C52 H52B 109.5
O33 C52 H52C 109.5
H52A C52 H52C 109.5
H52B C52 H52C 109.5
O34 C53 H53A 109.5
O34 C53 H53B 109.5
H53A C53 H53B 109.5
O34 C53 H53C 109.5
H53A C53 H53C 109.5
H53B C53 H53C 109.5
O35 C54 H54A 109.5
O35 C54 H54B 109.5
H54A C54 H54B 109.5
O35 C54 H54C 109.5
H54A C54 H54C 109.5
H54B C54 H54C 109.5

loop_
_geom_bond_atom_site_label_1
_geom_bond_atom_site_label_2
_geom_bond_distance
Fe1 O8 1.937(3)
Fe1 O5 1.940(3)
Fe1 O4 2.004(3)
Fe1 O1 2.009(3)
Fe1 O2 2.009(3)
Fe1 O3 2.021(3)
Fe1 K1 3.5991(10)
Fe1 K2 3.6527(11)
Fe2 O25 1.946(2)
Fe2 O28 1.987(3)
Fe2 O13 1.990(3)
Fe2 O7 1.994(3)
Fe2 O11 2.053(3)
Fe2 O12 2.062(3)
Fe2 Fe5 2.9535(8)
Fe2 K1 3.8007(11)
Fe3 O26 1.950(3)
Fe3 O14 1.976(2)
Fe3 O27 1.996(3)
Fe3 O10 1.999(3)
Fe3 O17 2.040(3)
Fe3 O16 2.064(3)
Fe3 Fe4 2.9579(8)
Fe3 K1 3.9342(11)
Fe4 O26 1.953(2)
Fe4 O22 1.982(3)
Fe4 O27 2.002(3)
Fe4 O9 2.004(3)
Fe4 O18 2.036(3)
Fe4 O19 2.072(3)
Fe4 K2 3.7384(10)
Fe5 O25 1.946(2)
Fe5 O21 1.980(3)
Fe5 O6 1.996(2)
Fe5 O28 2.006(3)
Fe5 O24 2.057(3)
Fe5 O23 2.059(3)
Fe5 K2 3.8785(11)
Fe6 O26 1.890(3)
Fe6 O25 1.903(2)
Fe6 O20 1.976(3)
Fe6 O15 2.021(3)
Fe6 O30 2.179(3)
Fe6 O29 2.220(3)
K1 O32 2.726(4)
K1 O7 2.771(3)
K1 O1 2.777(3)
K1 O13 2.799(3)
K1 O31 2.879(4)
K1 O14 2.898(3)
K1 O10 2.978(3)
K1 O8 2.996(3)
K1 O5 3.118(3)
K1 P3 3.4338(13)
K1 P1 3.5337(14)
K1 P2 3.5864(13)
K2 O9 2.723(3)
K2 O4 2.755(3)
K2 O22 2.762(3)
K2 O34 2.808(3)
K2 O33 2.808(3)
K2 O6 2.898(3)
K2 O21 2.941(3)
K2 O5 3.037(3)
K2 O8 3.279(3)
K2 P4 3.4412(13)
K2 P1 3.5708(13)
K2 P2 3.5888(14)
P1 O5 1.527(3)
P1 O7 1.529(3)
P1 O6 1.537(3)
P1 C11 1.813(4)
P2 O8 1.523(3)
P2 O9 1.528(3)
P2 O10 1.536(3)
P2 C15 1.812(4)
P3 O13 1.523(3)
P3 O15 1.529(3)
P3 O14 1.531(3)
P3 C25 1.819(4)
P4 O20 1.522(3)
P4 O22 1.528(3)
P4 O21 1.529(3)
P4 C38 1.822(4)
O1 C2 1.270(5)
O2 C4 1.264(5)
O3 C7 1.269(5)
O4 C9 1.277(5)
O11 C22 1.272(5)
O12 C20 1.274(5)
O16 C29 1.284(5)
O17 C31 1.264(5)
O18 C34 1.283(5)
O19 C36 1.277(5)
O23 C45 1.264(5)
O24 C43 1.269(5)
O27 C48 1.417(4)
O28 C47 1.415(5)
O30 C49 1.422(5)
O31 C50 1.379(6)
O32 C51 1.390(6)
O33 C52 1.400(6)
O34 C53 1.371(6)
O35 C54 1.431(6)
O35 H35 0.8200
C1 C2 1.482(6)
C1 H1A 0.9600
C1 H1B 0.9600
C1 H1C 0.9600
C2 C3 1.390(7)
C3 C4 1.383(7)
C3 H3 0.9300
C4 C5 1.487(6)
C5 H5A 0.9600
C5 H5B 0.9600
C5 H5C 0.9600
C6 C7 1.502(6)
C6 H6A 0.9600
C6 H6B 0.9600
C6 H6C 0.9600
C7 C8 1.390(6)
C8 C9 1.380(6)
C8 H8 0.9300
C9 C10 1.483(6)
C10 H10A 0.9600
C10 H10B 0.9600
C10 H10C 0.9600
C11 C12 1.523(5)
C11 C14 1.526(6)
C11 C13 1.527(6)
C12 H12A 0.9600
C12 H12B 0.9600
C12 H12C 0.9600
C13 H13A 0.9600
C13 H13B 0.9600
C13 H13C 0.9600
C14 H14A 0.9600
C14 H14B 0.9600
C14 H14C 0.9600
C15 C16 1.531(5)
C15 C17 1.532(6)
C15 C18 1.544(5)
C16 H16A 0.9600
C16 H16B 0.9600
C16 H16C 0.9600
C17 H17A 0.9600
C17 H17B 0.9600
C17 H17C 0.9600
C18 H18A 0.9600
C18 H18B 0.9600
C18 H18C 0.9600
C19 C20 1.509(6)
C19 H19A 0.9600
C19 H19B 0.9600
C19 H19C 0.9600
C20 C21 1.387(6)
C21 C22 1.392(6)
C21 H21 0.9300
C22 C23 1.506(6)
C23 H23A 0.9600
C23 H23B 0.9600
C23 H23C 0.9600
C24 C25 1.525(5)
C24 H24A 0.9600
C24 H24B 0.9600
C24 H24C 0.9600
C25 C27 1.520(5)
C25 C26 1.541(6)
C26 H26A 0.9600
C26 H26B 0.9600
C26 H26C 0.9600
C27 H27A 0.9600
C27 H27B 0.9600
C27 H27C 0.9600
C28 C29 1.509(6)
C28 H28A 0.9600
C28 H28B 0.9600
C28 H28C 0.9600
C29 C30 1.364(6)
C30 C31 1.406(6)
C30 H30 0.9300
C31 C32 1.498(6)
C32 H32A 0.9600
C32 H32B 0.9600
C32 H32C 0.9600
C33 C34 1.505(6)
C33 H33A 0.9600
C33 H33B 0.9600
C33 H33C 0.9600
C34 C35 1.389(6)
C35 C36 1.388(6)
C35 H35A 0.9300
C36 C37 1.504(6)
C37 H37A 0.9600
C37 H37B 0.9600
C37 H37C 0.9600
C38 C41 1.514(6)
C38 C39 1.534(6)
C38 C40 1.543(6)
C39 H39A 0.9600
C39 H39B 0.9600
C39 H39C 0.9600
C40 H40A 0.9600
C40 H40B 0.9600
C40 H40C 0.9600
C41 H41A 0.9600
C41 H41B 0.9600
C41 H41C 0.9600
C42 C43 1.500(6)
C42 H42A 0.9600
C42 H42B 0.9600
C42 H42C 0.9600
C43 C44 1.380(6)
C44 C45 1.395(6)
C44 H44 0.9300
C45 C46 1.500(6)
C46 H46A 0.9600
C46 H46B 0.9600
C46 H46C 0.9600
C47 H47A 0.9600
C47 H47B 0.9600
C47 H47C 0.9600
C48 H48A 0.9600
C48 H48B 0.9600
C48 H48C 0.9600
C49 H49A 0.9600
C49 H49B 0.9600
C49 H49C 0.9600
C50 H50A 0.9600
C50 H50B 0.9600
C50 H50C 0.9600
C51 H51A 0.9600
C51 H51B 0.9600
C51 H51C 0.9600
C52 H52A 0.9600
C52 H52B 0.9600
C52 H52C 0.9600
C53 H53A 0.9600
C53 H53B 0.9600
C53 H53C 0.9600
C54 H54A 0.9600
C54 H54B 0.9600
C54 H54C 0.9600
